data_1503219
loop_
_publ_author_name
'Han, Chengyou'
'Ma, Fengying'
'Zhang, Zibin'
'Xia, Binyuan'
'Yu, Yihua'
'Huang, Feihe'

_publ_section_title
;
 DIBPillar[n]arenes (n = 5, 6): syntheses, X-ray crystal structures, and
 complexation with n-octyltriethyl ammonium hexafluorophosphate.
;
_journal_issue 19
_journal_name_full 'Organic letters'
_journal_page_first 4360
_journal_page_last 4363
_journal_paper_doi 10.1021/ol1018344
_journal_volume 12
_journal_year 2010
_chemical_formula_moiety 'C189 H264 N4 O24'
_chemical_formula_sum 'C189 H264 N4 O24'
_chemical_formula_weight 2976.04
_chemical_name_systematic
; 
 ? 
;
_space_group_IT_number 2
_symmetry_cell_setting triclinic
_symmetry_space_group_name_Hall '-P 1'
_symmetry_space_group_name_H-M 'P -1'
_atom_sites_solution_hydrogens geom
_atom_sites_solution_primary direct
_atom_sites_solution_secondary difmap
_audit_creation_method SHELXL-97
_cell_angle_alpha 78.890(2)
_cell_angle_beta 78.460(2)
_cell_angle_gamma 78.098(2)
_cell_formula_units_Z 1
_cell_length_a 13.7506(3)
_cell_length_b 18.3037(4)
_cell_length_c 19.5207(4)
_cell_measurement_reflns_used 35002
_cell_measurement_temperature 293(2)
_cell_measurement_theta_max 66.9380
_cell_measurement_theta_min 2.4959
_cell_volume 4651.17(18)
_computing_cell_refinement
;
CrysAlisPro, Oxford Diffraction Ltd.,
Version 1.171.33.52 (release 06-11-2009 CrysAlis171 .NET)
(compiled Nov  6 2009,16:24:50)
;
_computing_data_collection
;
CrysAlisPro, Oxford Diffraction Ltd.,
Version 1.171.33.52 (release 06-11-2009 CrysAlis171 .NET)
(compiled Nov  6 2009,16:24:50)
;
_computing_data_reduction
;
CrysAlisPro, Oxford Diffraction Ltd.,
Version 1.171.33.52 (release 06-11-2009 CrysAlis171 .NET)
(compiled Nov  6 2009,16:24:50)
;
_computing_molecular_graphics
;
 OLEX2: a complete structure solution, refinement and analysis program.
 Dolomanov et al., J. Appl. Cryst. (2009). 42, 339-341
;
_computing_publication_material
;
 OLEX2: a complete structure solution, refinement and analysis program.
 Dolomanov et al., J. Appl. Cryst. (2009). 42, 339-341
;
_diffrn_ambient_temperature 293(2)
_diffrn_detector_area_resol_mean 10.3592
_diffrn_measured_fraction_theta_full 0.995
_diffrn_measured_fraction_theta_max 0.995
_diffrn_measurement_device_type 'Xcalibur, Atlas, Gemini ultra'
_diffrn_measurement_method '\w scans'
_diffrn_radiation_monochromator graphite
_diffrn_radiation_source 'fine-focus sealed tube'
_diffrn_radiation_type MoK\a
_diffrn_radiation_wavelength 0.71073
_diffrn_reflns_av_R_equivalents 0.0378
_diffrn_reflns_av_sigmaI/netI 0.0219
_diffrn_reflns_limit_h_max 16
_diffrn_reflns_limit_h_min -16
_diffrn_reflns_limit_k_max 21
_diffrn_reflns_limit_k_min -21
_diffrn_reflns_limit_l_max 23
_diffrn_reflns_limit_l_min -22
_diffrn_reflns_number 75289
_diffrn_reflns_theta_full 25.13
_diffrn_reflns_theta_max 25.13
_diffrn_reflns_theta_min 1.15
_exptl_absorpt_coefficient_mu 0.069
_exptl_absorpt_correction_T_max 0.984
_exptl_absorpt_correction_T_min 0.967
_exptl_absorpt_correction_type multi-scan
_exptl_absorpt_process_details
;
CrysAlisPro, Oxford Diffraction Ltd.,
Version 1.171.33.53 (release 17-11-2009 CrysAlis171 .NET)
(compiled Nov 17 2009,16:58:22)
Empirical absorption correction using spherical harmonics,
 implemented in SCALE3 ABSPACK scaling algorithm.
;
_exptl_crystal_colour colorless
_exptl_crystal_density_diffrn 1.062
_exptl_crystal_density_method 'not measured'
_exptl_crystal_description platelet
_exptl_crystal_F_000 1618
_exptl_crystal_size_max 0.48
_exptl_crystal_size_mid 0.48
_exptl_crystal_size_min 0.23
_refine_diff_density_max 1.600
_refine_diff_density_min -0.788
_refine_diff_density_rms 0.115
_refine_ls_extinction_method none
_refine_ls_goodness_of_fit_ref 1.143
_refine_ls_hydrogen_treatment constr
_refine_ls_matrix_type full
_refine_ls_number_parameters 1045
_refine_ls_number_reflns 16550
_refine_ls_number_restraints 30
_refine_ls_restrained_S_all 1.149
_refine_ls_R_factor_all 0.1110
_refine_ls_R_factor_gt 0.0999
_refine_ls_shift/su_max 0.000
_refine_ls_shift/su_mean 0.000
_refine_ls_structure_factor_coef Fsqd
_refine_ls_weighting_details 'calc w=1/[\s^2^(Fo^2^)+(0.1600P)^2^+6.0000P] where P=(Fo^2^+2Fc^2^)/3'
_refine_ls_weighting_scheme calc
_refine_ls_wR_factor_gt 0.2880
_refine_ls_wR_factor_ref 0.3003
_reflns_number_gt 13776
_reflns_number_total 16550
_reflns_threshold_expression >2sigma(I)
_cod_data_source_file ol1018344_si_002.cif
_cod_data_source_block DIBpillar[6]arene
_cod_original_cell_volume 4651.17(17)
_cod_database_code 1503219

loop_
_symmetry_equiv_pos_as_xyz
'x, y, z'
'-x, -y, -z'

loop_
_atom_site_label
_atom_site_type_symbol
_atom_site_fract_x
_atom_site_fract_y
_atom_site_fract_z
_atom_site_U_iso_or_equiv
_atom_site_adp_type
_atom_site_occupancy
_atom_site_symmetry_multiplicity
_atom_site_calc_flag
_atom_site_refinement_flags
_atom_site_disorder_assembly
_atom_site_disorder_group
O1 O 0.4055(2) 0.97580(18) 0.20568(14) 0.0542(7) Uani 1 1 d . . .
N1 N 0.2996(6) 0.8125(6) 0.4487(6) 0.071(3) Uani 0.50 1 d P . .
C1 C 0.3966(7) 0.7051(7) 0.0725(11) 0.099(6) Uani 0.50 1 d P . .
O2 O -0.00732(19) 0.71729(13) 0.46916(16) 0.0469(6) Uani 1 1 d . . .
N2 N 0.2098(6) 0.5333(6) 0.1888(5) 0.065(2) Uani 0.50 1 d P . .
C2 C 0.0953(10) 0.882(2) 0.2634(10) 0.186(18) Uani 0.50 1 d P . .
O3 O -0.1745(2) 0.90285(13) 0.27393(13) 0.0457(6) Uani 1 1 d . . .
N3A N 0.059(3) 0.9771(18) 0.3067(15) 0.064(6) Uani 0.25 1 d PU A 1
N3B N 0.071(3) 0.9594(19) 0.2880(15) 0.064(6) Uani 0.25 1 d PU B 2
C3 C 0.143(2) 0.8481(10) 0.2347(11) 0.135(9) Uani 0.50 1 d P B .
O4 O 0.38451(18) 0.91585(13) -0.05735(12) 0.0388(5) Uani 1 1 d . . .
N4 N 0.4161(6) 0.6720(5) 0.0420(4) 0.0461(17) Uani 0.50 1 d P E .
O5 O 0.03084(17) 0.77811(12) 0.06626(13) 0.0393(5) Uani 1 1 d . . .
C5 C 0.1655(7) 0.6438(8) 0.2569(6) 0.078(3) Uani 0.50 1 d P . .
O6 O 0.52937(18) 0.54805(14) 0.26729(12) 0.0389(5) Uani 1 1 d . . .
C6 C 0.1917(6) 0.5785(7) 0.2181(5) 0.060(3) Uani 0.50 1 d P . .
O7 O -0.08608(18) 0.59375(12) 0.27605(12) 0.0354(5) Uani 1 1 d . . .
C7 C 0.3298(6) 0.7490(5) 0.3457(6) 0.063(3) Uani 0.50 1 d P . .
O8 O 0.63769(18) 0.76275(13) 0.08552(12) 0.0367(5) Uani 1 1 d . . .
C8 C 0.3141(6) 0.7853(5) 0.4042(7) 0.061(3) Uani 0.50 1 d P . .
O9 O 0.17530(17) 0.43144(12) 0.41297(12) 0.0346(5) Uani 1 1 d . . .
C9A C 0.2505(13) 1.0365(13) 0.3692(9) 0.114(5) Uani 0.50 1 d P C 1
H9AC H 0.2655 1.0430 0.4134 0.171 Uiso 0.50 1 calc PR C 1
H9AA H 0.2061 1.0004 0.3778 0.171 Uiso 0.50 1 calc PR C 1
H9AB H 0.2184 1.0841 0.3464 0.171 Uiso 0.50 1 calc PR C 1
C9B C 0.2138(14) 0.9920(13) 0.3737(9) 0.114(5) Uani 0.50 1 d P D 2
H9BB H 0.2202 0.9825 0.4229 0.171 Uiso 0.50 1 calc PR D 2
H9BA H 0.1784 0.9558 0.3645 0.171 Uiso 0.50 1 calc PR D 2
H9BC H 0.1770 1.0421 0.3623 0.171 Uiso 0.50 1 calc PR D 2
C10A C 0.428(3) 1.038(4) 0.323(3) 0.128(13) Uani 0.50 1 d P C 1
H10B H 0.4347 1.0357 0.3718 0.192 Uiso 0.50 1 calc PR C 1
H10C H 0.4182 1.0903 0.3011 0.192 Uiso 0.50 1 calc PR C 1
H10A H 0.4887 1.0114 0.2990 0.192 Uiso 0.50 1 calc PR C 1
C10B C 0.378(3) 1.041(4) 0.334(3) 0.128(13) Uani 0.50 1 d P D 2
H10D H 0.4443 1.0331 0.3060 0.192 Uiso 0.50 1 calc PR D 2
H10E H 0.3841 1.0376 0.3827 0.192 Uiso 0.50 1 calc PR D 2
H10F H 0.3434 1.0909 0.3177 0.192 Uiso 0.50 1 calc PR D 2
O10 O 0.04684(17) 1.06738(12) 0.10362(13) 0.0363(5) Uani 1 1 d . . .
O11 O 0.37198(17) 0.59339(12) 0.54288(11) 0.0326(5) Uani 1 1 d . . .
O12 O 0.57992(18) 0.76320(12) 0.37450(11) 0.0355(5) Uani 1 1 d . . .
C12 C 0.4898(6) 0.4601(4) 0.1206(3) 0.095(2) Uani 1 1 d . . .
H12B H 0.4197 0.4820 0.1228 0.143 Uiso 1 1 calc R . .
H12A H 0.4961 0.4083 0.1432 0.143 Uiso 1 1 calc R . .
H12C H 0.5218 0.4624 0.0719 0.143 Uiso 1 1 calc R . .
C13 C -0.0133(4) 0.8396(3) 0.4965(3) 0.0748(14) Uani 1 1 d U . .
H13 H -0.0064 0.8613 0.4461 0.090 Uiso 1 1 calc R . .
C14 C -0.1202(5) 0.8442(4) 0.5270(4) 0.0959(19) Uani 1 1 d . . .
H14C H -0.1536 0.8959 0.5199 0.144 Uiso 1 1 calc R . .
H14B H -0.1269 0.8253 0.5768 0.144 Uiso 1 1 calc R . .
H14A H -0.1503 0.8145 0.5044 0.144 Uiso 1 1 calc R . .
C15 C -0.2185(5) 1.0484(3) 0.3911(4) 0.092(2) Uani 1 1 d . . .
H15B H -0.1514 1.0393 0.4017 0.139 Uiso 1 1 calc R . .
H15A H -0.2616 1.0241 0.4299 0.139 Uiso 1 1 calc R . .
H15C H -0.2434 1.1018 0.3837 0.139 Uiso 1 1 calc R . .
C16 C 0.7219(5) 0.6318(3) -0.0476(3) 0.0820(17) Uani 1 1 d . . .
H16A H 0.6803 0.5956 -0.0228 0.123 Uiso 1 1 calc R . .
H16C H 0.7900 0.6136 -0.0396 0.123 Uiso 1 1 calc R . .
H16B H 0.7201 0.6388 -0.0973 0.123 Uiso 1 1 calc R . .
C17 C 0.1907(5) 0.6084(3) -0.0005(3) 0.0838(18) Uani 1 1 d . . .
H17A H 0.1804 0.5571 0.0048 0.126 Uiso 1 1 calc R . .
H17C H 0.2485 0.6092 0.0197 0.126 Uiso 1 1 calc R . .
H17B H 0.2015 0.6293 -0.0499 0.126 Uiso 1 1 calc R . .
C18A C 0.3503(13) 1.0076(9) 0.3205(10) 0.054(3) Uani 0.50 1 d P C 1
H18 H 0.3687 0.9550 0.3426 0.065 Uiso 0.50 1 calc PR C 1
C18B C 0.3222(12) 0.9847(9) 0.3267(10) 0.054(3) Uani 0.50 1 d P D 2
H18A H 0.3606 0.9340 0.3387 0.065 Uiso 0.50 1 calc PR D 2
C19 C 0.3134(5) 0.9996(4) 0.2500(3) 0.0864(18) Uani 1 1 d . . .
H19A H 0.2697 0.9623 0.2595 0.104 Uiso 1 1 calc R C 1
H19B H 0.2782 1.0476 0.2289 0.104 Uiso 1 1 calc R C 1
C20 C 0.3401(4) 0.8140(4) -0.1352(3) 0.0869(18) Uani 1 1 d . . .
H20C H 0.2863 0.8502 -0.1151 0.130 Uiso 1 1 calc R . .
H20A H 0.3488 0.7684 -0.1015 0.130 Uiso 1 1 calc R . .
H20B H 0.3239 0.8029 -0.1773 0.130 Uiso 1 1 calc R . .
C21 C 0.0752(4) 1.1584(3) 0.2021(3) 0.0667(13) Uani 1 1 d . . .
H21A H 0.1329 1.1281 0.1785 0.100 Uiso 1 1 calc R . .
H21B H 0.0516 1.1308 0.2473 0.100 Uiso 1 1 calc R . .
H21C H 0.0935 1.2041 0.2087 0.100 Uiso 1 1 calc R . .
C22 C 0.5220(4) 0.7902(4) -0.1868(3) 0.0844(18) Uani 1 1 d . . .
H22B H 0.5045 0.7782 -0.2281 0.127 Uiso 1 1 calc R . .
H22A H 0.5338 0.7448 -0.1532 0.127 Uiso 1 1 calc R . .
H22C H 0.5820 0.8122 -0.2001 0.127 Uiso 1 1 calc R . .
C23 C 0.0391(6) 0.8808(5) 0.5341(4) 0.111(2) Uani 1 1 d U . .
H23C H 0.0092 0.9334 0.5291 0.166 Uiso 1 1 calc R . .
H23A H 0.1093 0.8757 0.5138 0.166 Uiso 1 1 calc R . .
H23B H 0.0323 0.8595 0.5834 0.166 Uiso 1 1 calc R . .
C24 C 0.5220(4) 0.8940(2) 0.5067(2) 0.0653(13) Uani 1 1 d . . .
H24A H 0.4658 0.9255 0.4873 0.098 Uiso 1 1 calc R . .
H24C H 0.5797 0.9187 0.4924 0.098 Uiso 1 1 calc R . .
H24B H 0.5057 0.8855 0.5574 0.098 Uiso 1 1 calc R . .
C25 C 0.6514(4) 0.4732(3) 0.1567(3) 0.0741(14) Uani 1 1 d . . .
H25C H 0.6794 0.5029 0.1807 0.111 Uiso 1 1 calc R . .
H25B H 0.6851 0.4756 0.1085 0.111 Uiso 1 1 calc R . .
H25A H 0.6601 0.4216 0.1799 0.111 Uiso 1 1 calc R . .
C26 C 0.7429(4) 0.7671(3) -0.0577(2) 0.0691(13) Uani 1 1 d . . .
H26C H 0.7157 0.8133 -0.0391 0.104 Uiso 1 1 calc R . .
H26A H 0.7403 0.7753 -0.1074 0.104 Uiso 1 1 calc R . .
H26B H 0.8117 0.7508 -0.0506 0.104 Uiso 1 1 calc R . .
C27 C 0.0038(4) 0.6504(2) 0.0110(2) 0.0583(11) Uani 1 1 d . . .
H27A H -0.0050 0.5987 0.0181 0.087 Uiso 1 1 calc R . .
H27B H 0.0097 0.6706 -0.0386 0.087 Uiso 1 1 calc R . .
H27C H -0.0533 0.6793 0.0366 0.087 Uiso 1 1 calc R . .
C28 C -0.0251(4) 0.4510(2) 0.1543(2) 0.0587(11) Uani 1 1 d . . .
H28A H -0.0026 0.3973 0.1621 0.088 Uiso 1 1 calc R . .
H28C H 0.0252 0.4747 0.1212 0.088 Uiso 1 1 calc R . .
H28B H -0.0869 0.4621 0.1355 0.088 Uiso 1 1 calc R . .
C29 C 0.1647(4) 0.2969(2) 0.2948(3) 0.0586(11) Uani 1 1 d . . .
H29B H 0.1001 0.2846 0.3175 0.088 Uiso 1 1 calc R . .
H29A H 0.2095 0.2519 0.2826 0.088 Uiso 1 1 calc R . .
H29C H 0.1570 0.3330 0.2526 0.088 Uiso 1 1 calc R . .
C30 C 0.3105(3) 0.3496(3) 0.3115(3) 0.0562(10) Uani 1 1 d . . .
H30C H 0.3370 0.3700 0.3442 0.084 Uiso 1 1 calc R . .
H30B H 0.3044 0.3862 0.2695 0.084 Uiso 1 1 calc R . .
H30A H 0.3553 0.3046 0.2993 0.084 Uiso 1 1 calc R . .
C31 C 0.6328(3) 0.7664(3) 0.5094(2) 0.0585(11) Uani 1 1 d . . .
H31A H 0.6455 0.7196 0.4911 0.088 Uiso 1 1 calc R . .
H31B H 0.6166 0.7567 0.5601 0.088 Uiso 1 1 calc R . .
H31C H 0.6918 0.7896 0.4957 0.088 Uiso 1 1 calc R . .
C32 C -0.1004(4) 1.2267(3) 0.1926(3) 0.0677(13) Uani 1 1 d . . .
H32B H -0.1511 1.2386 0.1629 0.102 Uiso 1 1 calc R . .
H32C H -0.0827 1.2726 0.1993 0.102 Uiso 1 1 calc R . .
H32A H -0.1259 1.1997 0.2377 0.102 Uiso 1 1 calc R . .
C33 C 0.0411(3) 0.7563(2) 0.5049(3) 0.0627(13) Uani 1 1 d . . .
H33A H 0.1119 0.7531 0.4843 0.075 Uiso 1 1 calc R . .
H33B H 0.0360 0.7344 0.5546 0.075 Uiso 1 1 calc R . .
C34 C 0.0985(3) 0.6548(2) 0.0373(2) 0.0494(9) Uani 1 1 d . . .
H34 H 0.0908 0.6340 0.0879 0.059 Uiso 1 1 calc R . .
C35 C -0.1153(4) 0.4410(2) 0.2807(2) 0.0549(10) Uani 1 1 d . . .
H35A H -0.0900 0.3876 0.2874 0.082 Uiso 1 1 calc R . .
H35B H -0.1800 0.4503 0.2661 0.082 Uiso 1 1 calc R . .
H35C H -0.1218 0.4597 0.3243 0.082 Uiso 1 1 calc R . .
C36 C 0.3939(3) 0.7096(2) 0.6749(2) 0.0513(9) Uani 1 1 d . . .
H36A H 0.4579 0.6817 0.6851 0.077 Uiso 1 1 calc R . .
H36C H 0.3510 0.7210 0.7181 0.077 Uiso 1 1 calc R . .
H36B H 0.4035 0.7557 0.6435 0.077 Uiso 1 1 calc R . .
C37 C -0.2170(4) 1.0165(2) 0.3245(2) 0.0614(12) Uani 1 1 d . . .
H37 H -0.1728 1.0403 0.2844 0.074 Uiso 1 1 calc R . .
C38 C 0.5403(3) 0.5039(3) 0.1582(2) 0.0530(10) Uani 1 1 d . . .
H38 H 0.5335 0.5563 0.1337 0.064 Uiso 1 1 calc R . .
C39 C 0.4360(3) 0.8461(3) -0.1535(2) 0.0528(10) Uani 1 1 d . . .
H39 H 0.4261 0.8926 -0.1878 0.063 Uiso 1 1 calc R . .
C40 C 0.2432(3) 0.7043(2) 0.6231(2) 0.0487(9) Uani 1 1 d . . .
H40A H 0.2134 0.6736 0.6013 0.073 Uiso 1 1 calc R . .
H40B H 0.2519 0.7504 0.5914 0.073 Uiso 1 1 calc R . .
H40C H 0.1999 0.7157 0.6662 0.073 Uiso 1 1 calc R . .
C41 C 0.6825(3) 0.7075(2) -0.02028(19) 0.0480(9) Uani 1 1 d . . .
H41 H 0.6132 0.7249 -0.0294 0.058 Uiso 1 1 calc R . .
C42 C -0.0075(3) 1.1779(2) 0.1577(2) 0.0441(8) Uani 1 1 d . . .
H42 H 0.0177 1.2063 0.1119 0.053 Uiso 1 1 calc R . .
C43 C 0.2084(3) 0.33063(19) 0.3452(2) 0.0412(8) Uani 1 1 d . . .
H43 H 0.2158 0.2932 0.3880 0.049 Uiso 1 1 calc R . .
C44 C 0.4839(3) 0.5045(2) 0.23352(19) 0.0450(8) Uani 1 1 d . . .
H44B H 0.4135 0.5266 0.2331 0.054 Uiso 1 1 calc R . .
H44A H 0.4875 0.4532 0.2590 0.054 Uiso 1 1 calc R . .
C45 C 0.4655(3) 0.8644(2) -0.08922(19) 0.0412(8) Uani 1 1 d . . .
H45A H 0.4795 0.8186 -0.0558 0.049 Uiso 1 1 calc R . .
H45B H 0.5258 0.8870 -0.1030 0.049 Uiso 1 1 calc R . .
C46 C 0.2096(2) 0.99771(18) 0.01267(17) 0.0324(7) Uani 1 1 d . C .
H46A H 0.2238 0.9900 -0.0364 0.039 Uiso 1 1 calc R . .
H46B H 0.1900 1.0517 0.0132 0.039 Uiso 1 1 calc R . .
C47 C 0.1352(3) 0.39949(19) 0.36584(18) 0.0368(7) Uani 1 1 d . . .
H47B H 0.1244 0.4363 0.3239 0.044 Uiso 1 1 calc R . .
H47A H 0.0708 0.3854 0.3888 0.044 Uiso 1 1 calc R . .
C48 C 0.1164(3) 0.7357(2) 0.0286(2) 0.0459(9) Uani 1 1 d . . .
H48B H 0.1765 0.7364 0.0471 0.055 Uiso 1 1 calc R . .
H48A H 0.1258 0.7575 -0.0212 0.055 Uiso 1 1 calc R . .
C49 C 0.5455(3) 0.81875(18) 0.47970(17) 0.0364(7) Uani 1 1 d . . .
H49 H 0.4859 0.7945 0.4957 0.044 Uiso 1 1 calc R . .
C50 C -0.0428(3) 0.48096(18) 0.22415(19) 0.0385(7) Uani 1 1 d . . .
H50 H 0.0221 0.4714 0.2408 0.046 Uiso 1 1 calc R . .
C51 C -0.1824(3) 0.9322(2) 0.3374(2) 0.0418(8) Uani 1 1 d . . .
H51B H -0.1174 0.9207 0.3529 0.050 Uiso 1 1 calc R . .
H51A H -0.2302 0.9089 0.3743 0.050 Uiso 1 1 calc R . .
C52 C -0.0370(3) 1.10711(19) 0.14435(19) 0.0383(7) Uani 1 1 d . . .
H52A H -0.0565 1.0756 0.1890 0.046 Uiso 1 1 calc R . .
H52B H -0.0937 1.1206 0.1191 0.046 Uiso 1 1 calc R . .
C53 C 0.6786(3) 0.6934(2) 0.05933(18) 0.0397(8) Uani 1 1 d . . .
H53A H 0.6368 0.6557 0.0813 0.048 Uiso 1 1 calc R . .
H53B H 0.7459 0.6747 0.0705 0.048 Uiso 1 1 calc R . .
C54 C 0.4886(2) 0.55647(17) 0.33647(16) 0.0298(6) Uani 1 1 d . . .
C55 C 0.6216(2) 0.69559(17) 0.27870(16) 0.0283(6) Uani 1 1 d . . .
C56 C 0.2776(2) 0.50265(17) 0.48520(16) 0.0288(6) Uani 1 1 d . . .
H56A H 0.2912 0.4496 0.4801 0.035 Uiso 1 1 calc R . .
H56B H 0.2721 0.5053 0.5350 0.035 Uiso 1 1 calc R . .
C57 C 0.3981(3) 0.96238(19) 0.13994(17) 0.0357(7) Uani 1 1 d . . .
C58 C 0.4804(2) 0.91047(17) 0.03614(16) 0.0303(6) Uani 1 1 d . . .
H58 H 0.5379 0.8859 0.0101 0.036 Uiso 1 1 calc R C .
C59 C 0.5849(2) 0.90479(17) 0.12984(17) 0.0318(7) Uani 1 1 d . . .
H59B H 0.5914 0.9453 0.1532 0.038 Uiso 1 1 calc R C .
H59A H 0.6395 0.9014 0.0899 0.038 Uiso 1 1 calc R . .
C60 C 0.1326(2) 0.61129(17) 0.47565(17) 0.0328(7) Uani 1 1 d . . .
H60 H 0.1655 0.6368 0.4983 0.039 Uiso 1 1 calc R . .
C61 C 0.5632(3) 0.83342(18) 0.39957(17) 0.0358(7) Uani 1 1 d . . .
H61A H 0.5050 0.8664 0.3828 0.043 Uiso 1 1 calc R . .
H61B H 0.6214 0.8581 0.3819 0.043 Uiso 1 1 calc R . .
C62 C 0.3447(3) 0.66183(19) 0.63957(18) 0.0370(7) Uani 1 1 d . . .
H62 H 0.3349 0.6149 0.6721 0.044 Uiso 1 1 calc R . .
C63 C 0.6368(2) 0.62252(17) 0.33034(16) 0.0300(6) Uani 1 1 d . . .
H63B H 0.6740 0.6294 0.3652 0.036 Uiso 1 1 calc R . .
H63A H 0.6778 0.5833 0.3048 0.036 Uiso 1 1 calc R . .
C64 C -0.1496(2) 0.82566(17) 0.27587(17) 0.0314(6) Uani 1 1 d . . .
C65 C 0.3107(2) 0.9851(2) 0.11073(17) 0.0368(7) Uani 1 1 d . C .
H65 H 0.2539 1.0110 0.1361 0.044 Uiso 1 1 calc R . .
C66 C -0.1416(2) 0.85464(17) 0.14262(16) 0.0288(6) Uani 1 1 d . . .
H66B H -0.1987 0.8949 0.1508 0.035 Uiso 1 1 calc R . .
H66A H -0.1549 0.8280 0.1080 0.035 Uiso 1 1 calc R . .
C67 C -0.0478(2) 0.88955(17) 0.11187(16) 0.0281(6) Uani 1 1 d . . .
C68 C -0.0781(3) 0.56593(18) 0.21136(17) 0.0350(7) Uani 1 1 d . . .
H68B H -0.0302 0.5897 0.1748 0.042 Uiso 1 1 calc R . .
H68A H -0.1430 0.5775 0.1958 0.042 Uiso 1 1 calc R . .
C69 C 0.1279(2) 0.50216(16) 0.42702(15) 0.0276(6) Uani 1 1 d . . .
C70 C 0.1191(2) 0.88611(18) 0.04172(16) 0.0325(7) Uani 1 1 d . C .
H70 H 0.1739 0.8600 0.0146 0.039 Uiso 1 1 calc R . .
C71 C 0.0401(2) 0.64625(17) 0.45664(17) 0.0319(6) Uani 1 1 d . . .
C72 C 0.4038(2) 0.52835(17) 0.37417(16) 0.0305(6) Uani 1 1 d . . .
H72 H 0.3713 0.5017 0.3523 0.037 Uiso 1 1 calc R . .
C73 C 0.6364(2) 0.69458(17) 0.20624(17) 0.0307(6) Uani 1 1 d . C .
H73 H 0.6547 0.6485 0.1897 0.037 Uiso 1 1 calc R . .
C74 C 0.4147(2) 0.64215(18) 0.57268(17) 0.0332(7) Uani 1 1 d . . .
H74A H 0.4231 0.6878 0.5391 0.040 Uiso 1 1 calc R . .
H74B H 0.4804 0.6171 0.5837 0.040 Uiso 1 1 calc R . .
C75 C 0.5944(2) 0.76516(17) 0.30201(16) 0.0298(6) Uani 1 1 d . C .
C76 C -0.1203(2) 0.69669(16) 0.33825(16) 0.0274(6) Uani 1 1 d . . .
C77 C -0.1069(2) 0.67124(16) 0.27373(16) 0.0285(6) Uani 1 1 d . . .
C78 C 0.3918(2) 0.93087(17) 0.00756(16) 0.0291(6) Uani 1 1 d . C .
C79 C 0.6243(2) 0.76132(18) 0.15781(16) 0.0308(6) Uani 1 1 d . . .
C80 C 0.3054(2) 0.96997(17) 0.04407(16) 0.0300(6) Uani 1 1 d . . .
C81 C 0.0364(2) 0.85096(17) 0.07254(17) 0.0314(6) Uani 1 1 d . . .
C82 C 0.5398(2) 0.59554(16) 0.36880(16) 0.0274(6) Uani 1 1 d . . .
C83 C -0.1164(2) 0.64185(17) 0.40754(16) 0.0294(6) Uani 1 1 d . . .
H83B H -0.1538 0.6681 0.4460 0.035 Uiso 1 1 calc R . .
H83A H -0.1507 0.6009 0.4063 0.035 Uiso 1 1 calc R . .
C84 C 0.5828(2) 0.83185(18) 0.25378(17) 0.0321(7) Uani 1 1 d . . .
H84 H 0.5653 0.8779 0.2704 0.039 Uiso 1 1 calc R C .
C85 C 0.5009(2) 0.60748(16) 0.43751(16) 0.0276(6) Uani 1 1 d . . .
H85 H 0.5335 0.6339 0.4594 0.033 Uiso 1 1 calc R . .
C86 C -0.1341(2) 0.80020(16) 0.21126(16) 0.0283(6) Uani 1 1 d . . .
C87 C 0.4857(2) 0.92555(16) 0.10202(16) 0.0294(6) Uani 1 1 d . C .
C88 C 0.3661(2) 0.53900(16) 0.44402(16) 0.0270(6) Uani 1 1 d . . .
C89 C 0.1776(2) 0.53911(17) 0.46171(15) 0.0279(6) Uani 1 1 d . . .
C90 C -0.1134(2) 0.72238(17) 0.21152(17) 0.0299(6) Uani 1 1 d . . .
H90 H -0.1036 0.7042 0.1689 0.036 Uiso 1 1 calc R . .
C91 C 0.5969(2) 0.83110(17) 0.18126(17) 0.0301(6) Uani 1 1 d . C .
C92 C 0.0393(2) 0.99629(17) 0.09280(16) 0.0288(6) Uani 1 1 d . C .
C93 C 0.0338(2) 0.53652(17) 0.40952(16) 0.0295(6) Uani 1 1 d . . .
H93 H 0.0006 0.5106 0.3875 0.035 Uiso 1 1 calc R . .
C94 C -0.0446(2) 0.96218(17) 0.12143(16) 0.0286(6) Uani 1 1 d . . .
H94 H -0.1000 0.9887 0.1476 0.034 Uiso 1 1 calc R . .
C95 C -0.0119(2) 0.60807(17) 0.42396(15) 0.0279(6) Uani 1 1 d . . .
C96 C 0.1214(2) 0.95935(17) 0.05065(16) 0.0293(6) Uani 1 1 d . . .
C97 C 0.4142(2) 0.58103(16) 0.47485(15) 0.0273(6) Uani 1 1 d . . .
C98 C -0.1420(2) 0.77436(17) 0.33819(17) 0.0310(6) Uani 1 1 d . . .
H98 H -0.1517 0.7925 0.3808 0.037 Uiso 1 1 calc R . .
C11 C -0.3281(5) 1.0335(4) 0.3104(4) 0.0919(17) Uani 1 1 d U . .
H11A H -0.3305 1.0153 0.2680 0.138 Uiso 1 1 calc R . .
H11C H -0.3522 1.0871 0.3050 0.138 Uiso 1 1 calc R . .
H11B H -0.3699 1.0086 0.3497 0.138 Uiso 1 1 calc R . .
C4A C 0.3800(9) 0.7465(8) 0.1336(9) 0.060(2) Uani 0.33 1 d P E 1
C4B C 0.3041(8) 0.7743(7) 0.1372(8) 0.060(2) Uani 0.33 1 d P E 2
C4C C 0.3879(8) 0.7039(7) 0.1916(8) 0.060(2) Uani 0.33 1 d P F 3

loop_
_atom_site_aniso_label
_atom_site_aniso_U_11
_atom_site_aniso_U_22
_atom_site_aniso_U_33
_atom_site_aniso_U_23
_atom_site_aniso_U_13
_atom_site_aniso_U_12
O1 0.0458(14) 0.082(2) 0.0352(13) -0.0236(13) -0.0143(11) 0.0082(13)
N1 0.032(4) 0.087(7) 0.082(6) 0.027(5) -0.011(4) -0.020(4)
C1 0.020(4) 0.044(6) 0.197(18) 0.049(8) -0.004(7) 0.000(4)
O2 0.0415(13) 0.0298(12) 0.0794(19) -0.0203(12) -0.0282(13) -0.0004(10)
N2 0.036(4) 0.079(6) 0.076(6) 0.019(5) -0.024(4) -0.013(4)
C2 0.039(7) 0.39(5) 0.102(14) 0.13(2) -0.041(7) -0.094(15)
O3 0.0746(18) 0.0227(11) 0.0365(13) -0.0072(9) -0.0017(12) -0.0063(11)
N3A 0.034(7) 0.095(12) 0.067(12) -0.013(8) -0.002(8) -0.027(8)
N3B 0.034(7) 0.095(12) 0.067(12) -0.013(8) -0.002(8) -0.027(8)
C3 0.23(2) 0.090(9) 0.128(16) 0.018(10) -0.146(17) -0.038(14)
O4 0.0396(12) 0.0414(13) 0.0385(12) -0.0156(10) -0.0159(10) 0.0040(10)
N4 0.029(4) 0.053(5) 0.064(4) -0.008(4) -0.017(3) -0.016(3)
O5 0.0375(12) 0.0285(11) 0.0510(14) -0.0145(10) 0.0042(10) -0.0074(9)
C5 0.040(5) 0.112(9) 0.067(6) 0.016(6) 0.005(4) -0.021(5)
O6 0.0447(13) 0.0452(13) 0.0323(12) -0.0151(10) 0.0024(10) -0.0202(11)
C6 0.027(4) 0.097(8) 0.051(5) 0.035(5) -0.025(4) -0.028(5)
O7 0.0523(14) 0.0232(10) 0.0334(11) -0.0059(9) -0.0109(10) -0.0078(9)
C7 0.039(4) 0.041(4) 0.111(8) 0.003(5) -0.046(5) 0.005(3)
O8 0.0456(13) 0.0337(12) 0.0290(11) -0.0035(9) -0.0057(9) -0.0047(10)
C8 0.026(4) 0.047(5) 0.104(9) 0.031(6) -0.026(5) -0.016(3)
O9 0.0361(12) 0.0328(11) 0.0401(12) -0.0155(9) -0.0147(10) -0.0005(9)
C9A 0.095(10) 0.180(18) 0.066(5) -0.050(9) -0.006(6) 0.003(8)
C9B 0.095(10) 0.180(18) 0.066(5) -0.050(9) -0.006(6) 0.003(8)
C10A 0.20(4) 0.121(8) 0.099(16) -0.031(10) -0.06(3) -0.05(3)
C10B 0.20(4) 0.121(8) 0.099(16) -0.031(10) -0.06(3) -0.05(3)
O10 0.0338(12) 0.0315(11) 0.0466(13) -0.0120(10) 0.0002(10) -0.0140(9)
O11 0.0375(12) 0.0342(11) 0.0300(11) -0.0100(9) 0.0004(9) -0.0161(9)
O12 0.0509(13) 0.0273(11) 0.0300(11) -0.0044(9) -0.0085(10) -0.0094(9)
C12 0.136(5) 0.122(5) 0.053(3) -0.046(3) 0.003(3) -0.067(4)
C13 0.0745(16) 0.0742(16) 0.0789(16) -0.0162(10) -0.0146(10) -0.0149(10)
C14 0.096(4) 0.074(4) 0.122(5) -0.037(4) -0.021(4) -0.002(3)
C15 0.096(4) 0.065(3) 0.139(6) -0.065(4) -0.045(4) 0.005(3)
C16 0.113(4) 0.076(3) 0.047(2) -0.027(2) -0.011(3) 0.020(3)
C17 0.092(4) 0.043(2) 0.101(4) -0.029(3) 0.029(3) -0.003(2)
C18A 0.062(9) 0.060(9) 0.038(4) -0.015(6) -0.008(5) 0.002(4)
C18B 0.062(9) 0.060(9) 0.038(4) -0.015(6) -0.008(5) 0.002(4)
C19 0.084(4) 0.125(5) 0.047(3) -0.036(3) -0.008(2) 0.005(3)
C20 0.072(3) 0.126(5) 0.088(4) -0.064(4) -0.015(3) -0.029(3)
C21 0.081(3) 0.075(3) 0.060(3) -0.021(2) -0.013(2) -0.040(3)
C22 0.073(3) 0.110(4) 0.081(4) -0.066(3) -0.021(3) 0.015(3)
C23 0.112(3) 0.107(3) 0.120(3) -0.0262(19) -0.0229(19) -0.0222(19)
C24 0.108(4) 0.046(2) 0.046(2) -0.0181(18) -0.007(2) -0.019(2)
C25 0.084(3) 0.074(3) 0.056(3) -0.028(2) 0.017(2) -0.006(3)
C26 0.060(3) 0.088(3) 0.045(2) 0.006(2) 0.004(2) -0.008(2)
C27 0.088(3) 0.042(2) 0.052(2) -0.0122(17) -0.013(2) -0.022(2)
C28 0.090(3) 0.037(2) 0.054(2) -0.0192(18) -0.017(2) -0.008(2)
C29 0.066(3) 0.052(2) 0.070(3) -0.033(2) -0.028(2) 0.0008(19)
C30 0.047(2) 0.056(2) 0.068(3) -0.030(2) -0.0030(19) -0.0015(18)
C31 0.055(2) 0.078(3) 0.041(2) -0.0068(19) -0.0170(18) -0.005(2)
C32 0.072(3) 0.049(2) 0.086(3) -0.037(2) 0.018(2) -0.026(2)
C33 0.044(2) 0.044(2) 0.117(4) -0.036(2) -0.033(2) -0.0046(17)
C34 0.058(2) 0.0327(18) 0.053(2) -0.0134(16) 0.0050(18) -0.0053(16)
C35 0.070(3) 0.0369(19) 0.062(2) -0.0043(17) -0.009(2) -0.0232(18)
C36 0.056(2) 0.058(2) 0.050(2) -0.0265(18) -0.0061(18) -0.0175(19)
C37 0.089(3) 0.0323(19) 0.061(3) -0.0158(18) 0.008(2) -0.018(2)
C38 0.071(3) 0.059(2) 0.0352(19) -0.0163(17) 0.0008(18) -0.026(2)
C39 0.051(2) 0.066(3) 0.046(2) -0.0277(19) -0.0166(17) 0.0043(19)
C40 0.0416(19) 0.052(2) 0.054(2) -0.0212(18) -0.0005(16) -0.0077(16)
C41 0.048(2) 0.056(2) 0.0339(18) -0.0096(16) -0.0048(15) 0.0041(17)
C42 0.052(2) 0.0373(18) 0.046(2) -0.0135(15) 0.0037(16) -0.0211(16)
C43 0.0462(19) 0.0329(17) 0.051(2) -0.0164(15) -0.0183(16) -0.0027(14)
C44 0.057(2) 0.046(2) 0.0382(18) -0.0158(15) -0.0010(16) -0.0235(17)
C45 0.0413(18) 0.0431(19) 0.0408(18) -0.0146(15) -0.0127(15) 0.0022(15)
C46 0.0286(15) 0.0353(16) 0.0329(15) 0.0004(12) -0.0063(12) -0.0091(12)
C47 0.0388(17) 0.0368(17) 0.0406(17) -0.0136(14) -0.0154(14) -0.0042(14)
C48 0.046(2) 0.0386(19) 0.049(2) -0.0153(16) 0.0102(16) -0.0089(15)
C49 0.0444(18) 0.0331(16) 0.0346(17) -0.0067(13) -0.0063(14) -0.0121(14)
C50 0.0497(19) 0.0269(16) 0.0446(19) -0.0094(13) -0.0151(15) -0.0087(14)
C51 0.0440(19) 0.0378(18) 0.050(2) -0.0189(15) -0.0097(16) -0.0090(15)
C52 0.0379(17) 0.0341(17) 0.0452(19) -0.0122(14) 0.0012(14) -0.0140(14)
C53 0.0431(18) 0.0387(18) 0.0334(17) -0.0074(14) -0.0036(14) 0.0007(14)
C54 0.0330(15) 0.0272(14) 0.0297(15) -0.0057(12) -0.0044(12) -0.0061(12)
C55 0.0230(13) 0.0291(15) 0.0337(15) -0.0031(12) -0.0051(11) -0.0075(11)
C56 0.0286(15) 0.0272(14) 0.0324(15) -0.0021(12) -0.0076(12) -0.0088(12)
C57 0.0395(17) 0.0393(17) 0.0301(16) -0.0052(13) -0.0093(13) -0.0075(14)
C58 0.0300(15) 0.0272(15) 0.0341(16) -0.0041(12) -0.0050(12) -0.0071(12)
C59 0.0312(15) 0.0317(16) 0.0359(16) -0.0015(13) -0.0102(13) -0.0123(12)
C60 0.0317(16) 0.0307(15) 0.0416(17) -0.0093(13) -0.0094(13) -0.0113(12)
C61 0.0474(19) 0.0283(15) 0.0369(17) -0.0062(13) -0.0120(14) -0.0124(13)
C62 0.0435(18) 0.0378(17) 0.0341(16) -0.0108(13) -0.0045(14) -0.0141(14)
C63 0.0269(14) 0.0284(15) 0.0338(16) -0.0029(12) -0.0046(12) -0.0051(11)
C64 0.0349(16) 0.0244(14) 0.0359(16) -0.0071(12) -0.0029(13) -0.0082(12)
C65 0.0320(16) 0.0442(18) 0.0326(16) -0.0073(14) -0.0029(13) -0.0044(14)
C66 0.0279(14) 0.0269(14) 0.0335(15) -0.0048(12) -0.0074(12) -0.0066(11)
C67 0.0285(15) 0.0276(14) 0.0293(14) -0.0015(11) -0.0086(12) -0.0063(11)
C68 0.0455(18) 0.0288(16) 0.0345(16) -0.0074(13) -0.0106(14) -0.0089(13)
C69 0.0295(15) 0.0266(14) 0.0269(14) -0.0047(11) -0.0035(11) -0.0062(11)
C70 0.0296(15) 0.0348(16) 0.0320(15) -0.0053(12) -0.0031(12) -0.0054(12)
C71 0.0332(16) 0.0246(14) 0.0396(17) -0.0050(12) -0.0094(13) -0.0055(12)
C72 0.0336(16) 0.0276(15) 0.0341(16) -0.0071(12) -0.0089(13) -0.0084(12)
C73 0.0293(15) 0.0287(15) 0.0345(16) -0.0050(12) -0.0047(12) -0.0067(12)
C74 0.0361(16) 0.0335(16) 0.0345(16) -0.0091(13) -0.0050(13) -0.0137(13)
C75 0.0301(15) 0.0318(15) 0.0307(15) -0.0046(12) -0.0076(12) -0.0106(12)
C76 0.0236(13) 0.0283(14) 0.0318(15) -0.0035(12) -0.0049(11) -0.0085(11)
C77 0.0284(14) 0.0233(14) 0.0364(16) -0.0043(12) -0.0082(12) -0.0078(11)
C78 0.0333(15) 0.0273(14) 0.0295(15) -0.0029(12) -0.0085(12) -0.0094(12)
C79 0.0275(14) 0.0356(16) 0.0312(15) -0.0046(12) -0.0058(12) -0.0090(12)
C80 0.0294(15) 0.0297(15) 0.0318(15) 0.0020(12) -0.0066(12) -0.0118(12)
C81 0.0345(16) 0.0274(15) 0.0337(16) -0.0049(12) -0.0069(13) -0.0070(12)
C82 0.0272(14) 0.0212(13) 0.0334(15) -0.0034(11) -0.0066(12) -0.0026(11)
C83 0.0271(14) 0.0304(15) 0.0318(15) -0.0043(12) -0.0043(12) -0.0089(12)
C84 0.0345(16) 0.0288(15) 0.0370(16) -0.0049(12) -0.0107(13) -0.0101(12)
C85 0.0288(14) 0.0240(14) 0.0321(15) -0.0046(11) -0.0088(12) -0.0057(11)
C86 0.0258(14) 0.0265(14) 0.0338(15) -0.0041(12) -0.0047(12) -0.0084(11)
C87 0.0303(15) 0.0260(14) 0.0334(15) 0.0013(12) -0.0091(12) -0.0102(12)
C88 0.0254(14) 0.0228(13) 0.0326(15) -0.0029(11) -0.0052(11) -0.0052(11)
C89 0.0264(14) 0.0286(14) 0.0285(14) -0.0021(11) -0.0038(11) -0.0078(11)
C90 0.0320(15) 0.0280(15) 0.0332(15) -0.0079(12) -0.0078(12) -0.0081(12)
C91 0.0268(14) 0.0304(15) 0.0359(16) -0.0022(12) -0.0095(12) -0.0099(12)
C92 0.0307(15) 0.0268(14) 0.0312(15) -0.0023(12) -0.0091(12) -0.0086(12)
C93 0.0307(15) 0.0317(15) 0.0293(15) -0.0067(12) -0.0064(12) -0.0095(12)
C94 0.0268(14) 0.0283(15) 0.0320(15) -0.0056(12) -0.0055(12) -0.0059(11)
C95 0.0267(14) 0.0292(15) 0.0280(14) -0.0025(11) -0.0046(11) -0.0073(11)
C96 0.0263(14) 0.0336(15) 0.0292(15) -0.0009(12) -0.0091(12) -0.0070(12)
C97 0.0291(14) 0.0246(14) 0.0284(14) -0.0033(11) -0.0063(12) -0.0045(11)
C98 0.0318(15) 0.0305(15) 0.0320(15) -0.0080(12) -0.0036(12) -0.0068(12)
C11 0.099(2) 0.086(2) 0.092(2) -0.0201(17) -0.0270(18) -0.0036(17)
C4A 0.031(3) 0.052(4) 0.093(6) 0.026(4) -0.012(4) -0.028(3)
C4B 0.031(3) 0.052(4) 0.093(6) 0.026(4) -0.012(4) -0.028(3)
C4C 0.031(3) 0.052(4) 0.093(6) 0.026(4) -0.012(4) -0.028(3)

loop_
_atom_type_symbol
_atom_type_description
_atom_type_scat_dispersion_real
_atom_type_scat_dispersion_imag
_atom_type_scat_source
C C 0.0033 0.0016 'International Tables Vol C Tables 4.2.6.8 and 6.1.1.4'
H H 0.0000 0.0000 'International Tables Vol C Tables 4.2.6.8 and 6.1.1.4'
N N 0.0061 0.0033 'International Tables Vol C Tables 4.2.6.8 and 6.1.1.4'
O O 0.0106 0.0060 'International Tables Vol C Tables 4.2.6.8 and 6.1.1.4'

loop_
_geom_angle_atom_site_label_1
_geom_angle_atom_site_label_2
_geom_angle_atom_site_label_3
_geom_angle
C57 O1 C19 116.5(3)
N4 C1 C4A 166.3(16)
N4 C1 C4B 159.6(14)
C4A C1 C4B 30.3(6)
C71 O2 C33 117.4(3)
C3 C2 N3B 147(3)
C64 O3 C51 118.4(3)
C78 O4 C45 116.9(2)
C81 O5 C48 117.7(3)
C54 O6 C44 117.6(2)
N2 C6 C5 177.9(10)
C77 O7 C68 117.3(2)
C79 O8 C53 117.6(2)
N1 C8 C7 178.0(10)
C69 O9 C47 116.9(2)
C18A C9A H9AC 109.5
C18A C9A H9AA 109.5
H9AC C9A H9AA 109.5
C18A C9A H9AB 109.5
H9AC C9A H9AB 109.5
H9AA C9A H9AB 109.5
C18B C9B H9BB 109.5
C18B C9B H9BA 109.5
H9BB C9B H9BA 109.5
C18B C9B H9BC 109.5
H9BB C9B H9BC 109.5
H9BA C9B H9BC 109.5
C18A C10A H10B 109.5
C18A C10A H10C 109.5
H10B C10A H10C 109.5
C18A C10A H10A 109.5
H10B C10A H10A 109.5
H10C C10A H10A 109.5
C18B C10B H10D 109.5
C18B C10B H10E 109.5
H10D C10B H10E 109.5
C18B C10B H10F 109.5
H10D C10B H10F 109.5
H10E C10B H10F 109.5
C92 O10 C52 117.3(2)
C97 O11 C74 117.1(2)
C75 O12 C61 117.4(2)
C38 C12 H12B 109.5
C38 C12 H12A 109.5
H12B C12 H12A 109.5
C38 C12 H12C 109.5
H12B C12 H12C 109.5
H12A C12 H12C 109.5
C14 C13 C23 111.4(5)
C14 C13 C33 110.3(5)
C23 C13 C33 106.4(5)
C14 C13 H13 109.6
C23 C13 H13 109.6
C33 C13 H13 109.6
C13 C14 H14C 109.5
C13 C14 H14B 109.5
H14C C14 H14B 109.5
C13 C14 H14A 109.5
H14C C14 H14A 109.5
H14B C14 H14A 109.5
C37 C15 H15B 109.5
C37 C15 H15A 109.5
H15B C15 H15A 109.5
C37 C15 H15C 109.5
H15B C15 H15C 109.5
H15A C15 H15C 109.5
C41 C16 H16A 109.5
C41 C16 H16C 109.5
H16A C16 H16C 109.5
C41 C16 H16B 109.5
H16A C16 H16B 109.5
H16C C16 H16B 109.5
C34 C17 H17A 109.5
C34 C17 H17C 109.5
H17A C17 H17C 109.5
C34 C17 H17B 109.5
H17A C17 H17B 109.5
H17C C17 H17B 109.5
C10A C18A C9A 115(3)
C10A C18A C19 126(3)
C9A C18A C19 103.7(12)
C10A C18A H18 103.2
C9A C18A H18 103.2
C19 C18A H18 103.2
C10B C18B C19 104(3)
C10B C18B C9B 113(3)
C19 C18B C9B 110.1(13)
C10B C18B H18A 109.9
C19 C18B H18A 109.9
C9B C18B H18A 109.9
O1 C19 C18B 113.0(8)
O1 C19 C18A 102.7(7)
C18B C19 C18A 22.3(6)
O1 C19 H19A 111.2
C18B C19 H19A 88.9
C18A C19 H19A 111.2
O1 C19 H19B 111.2
C18B C19 H19B 121.0
C18A C19 H19B 111.2
H19A C19 H19B 109.1
C39 C20 H20C 109.5
C39 C20 H20A 109.5
H20C C20 H20A 109.5
C39 C20 H20B 109.5
H20C C20 H20B 109.5
H20A C20 H20B 109.5
C42 C21 H21A 109.5
C42 C21 H21B 109.5
H21A C21 H21B 109.5
C42 C21 H21C 109.5
H21A C21 H21C 109.5
H21B C21 H21C 109.5
C39 C22 H22B 109.5
C39 C22 H22A 109.5
H22B C22 H22A 109.5
C39 C22 H22C 109.5
H22B C22 H22C 109.5
H22A C22 H22C 109.5
C13 C23 H23C 109.5
C13 C23 H23A 109.5
H23C C23 H23A 109.5
C13 C23 H23B 109.5
H23C C23 H23B 109.5
H23A C23 H23B 109.5
C49 C24 H24A 109.5
C49 C24 H24C 109.5
H24A C24 H24C 109.5
C49 C24 H24B 109.5
H24A C24 H24B 109.5
H24C C24 H24B 109.5
C38 C25 H25C 109.5
C38 C25 H25B 109.5
H25C C25 H25B 109.5
C38 C25 H25A 109.5
H25C C25 H25A 109.5
H25B C25 H25A 109.5
C41 C26 H26C 109.5
C41 C26 H26A 109.5
H26C C26 H26A 109.5
C41 C26 H26B 109.5
H26C C26 H26B 109.5
H26A C26 H26B 109.5
C34 C27 H27A 109.5
C34 C27 H27B 109.5
H27A C27 H27B 109.5
C34 C27 H27C 109.5
H27A C27 H27C 109.5
H27B C27 H27C 109.5
C50 C28 H28A 109.5
C50 C28 H28C 109.5
H28A C28 H28C 109.5
C50 C28 H28B 109.5
H28A C28 H28B 109.5
H28C C28 H28B 109.5
C43 C29 H29B 109.5
C43 C29 H29A 109.5
H29B C29 H29A 109.5
C43 C29 H29C 109.5
H29B C29 H29C 109.5
H29A C29 H29C 109.5
C43 C30 H30C 109.5
C43 C30 H30B 109.5
H30C C30 H30B 109.5
C43 C30 H30A 109.5
H30C C30 H30A 109.5
H30B C30 H30A 109.5
C49 C31 H31A 109.5
C49 C31 H31B 109.5
H31A C31 H31B 109.5
C49 C31 H31C 109.5
H31A C31 H31C 109.5
H31B C31 H31C 109.5
C42 C32 H32B 109.5
C42 C32 H32C 109.5
H32B C32 H32C 109.5
C42 C32 H32A 109.5
H32B C32 H32A 109.5
H32C C32 H32A 109.5
O2 C33 C13 106.7(4)
O2 C33 H33A 110.4
C13 C33 H33A 110.4
O2 C33 H33B 110.4
C13 C33 H33B 110.4
H33A C33 H33B 108.6
C27 C34 C17 111.4(4)
C27 C34 C48 112.4(3)
C17 C34 C48 108.7(3)
C27 C34 H34 108.1
C17 C34 H34 108.1
C48 C34 H34 108.1
C50 C35 H35A 109.5
C50 C35 H35B 109.5
H35A C35 H35B 109.5
C50 C35 H35C 109.5
H35A C35 H35C 109.5
H35B C35 H35C 109.5
C62 C36 H36A 109.5
C62 C36 H36C 109.5
H36A C36 H36C 109.5
C62 C36 H36B 109.5
H36A C36 H36B 109.5
H36C C36 H36B 109.5
C51 C37 C15 109.3(4)
C51 C37 C11 108.9(4)
C15 C37 C11 106.6(4)
C51 C37 H37 110.6
C15 C37 H37 110.6
C11 C37 H37 110.6
C25 C38 C44 111.6(4)
C25 C38 C12 112.9(4)
C44 C38 C12 108.7(4)
C25 C38 H38 107.8
C44 C38 H38 107.8
C12 C38 H38 107.8
C20 C39 C45 111.9(4)
C20 C39 C22 110.4(4)
C45 C39 C22 108.5(3)
C20 C39 H39 108.7
C45 C39 H39 108.7
C22 C39 H39 108.7
C62 C40 H40A 109.5
C62 C40 H40B 109.5
H40A C40 H40B 109.5
C62 C40 H40C 109.5
H40A C40 H40C 109.5
H40B C40 H40C 109.5
C26 C41 C53 113.0(4)
C26 C41 C16 112.3(4)
C53 C41 C16 108.1(3)
C26 C41 H41 107.7
C53 C41 H41 107.7
C16 C41 H41 107.7
C21 C42 C52 111.2(3)
C21 C42 C32 111.4(4)
C52 C42 C32 109.1(3)
C21 C42 H42 108.3
C52 C42 H42 108.3
C32 C42 H42 108.3
C30 C43 C47 111.6(3)
C30 C43 C29 110.8(3)
C47 C43 C29 108.6(3)
C30 C43 H43 108.6
C47 C43 H43 108.6
C29 C43 H43 108.6
O6 C44 C38 108.1(3)
O6 C44 H44B 110.1
C38 C44 H44B 110.1
O6 C44 H44A 110.1
C38 C44 H44A 110.1
H44B C44 H44A 108.4
O4 C45 C39 108.6(3)
O4 C45 H45A 110.0
C39 C45 H45A 110.0
O4 C45 H45B 110.0
C39 C45 H45B 110.0
H45A C45 H45B 108.3
C80 C46 C96 114.7(2)
C80 C46 H46A 108.6
C96 C46 H46A 108.6
C80 C46 H46B 108.6
C96 C46 H46B 108.6
H46A C46 H46B 107.6
O9 C47 C43 109.0(3)
O9 C47 H47B 109.9
C43 C47 H47B 109.9
O9 C47 H47A 109.9
C43 C47 H47A 109.9
H47B C47 H47A 108.3
O5 C48 C34 108.2(3)
O5 C48 H48B 110.1
C34 C48 H48B 110.1
O5 C48 H48A 110.1
C34 C48 H48A 110.1
H48B C48 H48A 108.4
C31 C49 C61 112.6(3)
C31 C49 C24 111.8(4)
C61 C49 C24 108.8(3)
C31 C49 H49 107.8
C61 C49 H49 107.8
C24 C49 H49 107.8
C35 C50 C68 112.2(3)
C35 C50 C28 112.1(3)
C68 C50 C28 109.2(3)
C35 C50 H50 107.7
C68 C50 H50 107.7
C28 C50 H50 107.7
O3 C51 C37 109.5(3)
O3 C51 H51B 109.8
C37 C51 H51B 109.8
O3 C51 H51A 109.8
C37 C51 H51A 109.8
H51B C51 H51A 108.2
O10 C52 C42 108.3(3)
O10 C52 H52A 110.0
C42 C52 H52A 110.0
O10 C52 H52B 110.0
C42 C52 H52B 110.0
H52A C52 H52B 108.4
O8 C53 C41 108.5(3)
O8 C53 H53A 110.0
C41 C53 H53A 110.0
O8 C53 H53B 110.0
C41 C53 H53B 110.0
H53A C53 H53B 108.4
O6 C54 C72 124.4(3)
O6 C54 C82 115.5(3)
C72 C54 C82 120.1(3)
C75 C55 C73 118.2(3)
C75 C55 C63 121.2(3)
C73 C55 C63 120.6(3)
C89 C56 C88 113.9(2)
C89 C56 H56A 108.8
C88 C56 H56A 108.8
C89 C56 H56B 108.8
C88 C56 H56B 108.8
H56A C56 H56B 107.7
O1 C57 C65 123.3(3)
O1 C57 C87 116.3(3)
C65 C57 C87 120.4(3)
C87 C58 C78 122.1(3)
C87 C58 H58 118.9
C78 C58 H58 118.9
C87 C59 C91 114.8(2)
C87 C59 H59B 108.6
C91 C59 H59B 108.6
C87 C59 H59A 108.6
C91 C59 H59A 108.6
H59B C59 H59A 107.5
C71 C60 C89 121.8(3)
C71 C60 H60 119.1
C89 C60 H60 119.1
O12 C61 C49 108.7(3)
O12 C61 H61A 109.9
C49 C61 H61A 109.9
O12 C61 H61B 109.9
C49 C61 H61B 109.9
H61A C61 H61B 108.3
C40 C62 C74 110.8(3)
C40 C62 C36 110.6(3)
C74 C62 C36 108.8(3)
C40 C62 H62 108.8
C74 C62 H62 108.8
C36 C62 H62 108.8
C55 C63 C82 114.5(2)
C55 C63 H63B 108.6
C82 C63 H63B 108.6
C55 C63 H63A 108.6
C82 C63 H63A 108.6
H63B C63 H63A 107.6
O3 C64 C86 116.1(3)
O3 C64 C98 123.4(3)
C86 C64 C98 120.4(3)
C57 C65 C80 121.9(3)
C57 C65 H65 119.1
C80 C65 H65 119.1
C86 C66 C67 114.2(2)
C86 C66 H66B 108.7
C67 C66 H66B 108.7
C86 C66 H66A 108.7
C67 C66 H66A 108.7
H66B C66 H66A 107.6
C94 C67 C81 117.9(3)
C94 C67 C66 120.3(3)
C81 C67 C66 121.8(3)
O7 C68 C50 108.3(3)
O7 C68 H68B 110.0
C50 C68 H68B 110.0
O7 C68 H68A 110.0
C50 C68 H68A 110.0
H68B C68 H68A 108.4
O9 C69 C89 116.8(3)
O9 C69 C93 123.4(3)
C89 C69 C93 119.9(3)
C96 C70 C81 121.5(3)
C96 C70 H70 119.3
C81 C70 H70 119.3
O2 C71 C60 124.1(3)
O2 C71 C95 115.9(3)
C60 C71 C95 120.1(3)
C54 C72 C88 121.6(3)
C54 C72 H72 119.2
C88 C72 H72 119.2
C55 C73 C79 121.4(3)
C55 C73 H73 119.3
C79 C73 H73 119.3
O11 C74 C62 108.6(2)
O11 C74 H74A 110.0
C62 C74 H74A 110.0
O11 C74 H74B 110.0
C62 C74 H74B 110.0
H74A C74 H74B 108.4
O12 C75 C55 116.0(3)
O12 C75 C84 123.4(3)
C55 C75 C84 120.5(3)
C98 C76 C77 117.8(3)
C98 C76 C83 120.5(3)
C77 C76 C83 121.6(3)
O7 C77 C90 123.4(3)
O7 C77 C76 116.1(3)
C90 C77 C76 120.5(3)
O4 C78 C80 116.6(3)
O4 C78 C58 123.1(3)
C80 C78 C58 120.3(3)
O8 C79 C91 116.4(3)
O8 C79 C73 123.2(3)
C91 C79 C73 120.4(3)
C78 C80 C65 117.5(3)
C78 C80 C46 121.9(3)
C65 C80 C46 120.5(3)
O5 C81 C67 115.8(3)
O5 C81 C70 123.8(3)
C67 C81 C70 120.4(3)
C85 C82 C54 118.1(3)
C85 C82 C63 120.7(3)
C54 C82 C63 121.2(3)
C95 C83 C76 115.6(2)
C95 C83 H83B 108.4
C76 C83 H83B 108.4
C95 C83 H83A 108.4
C76 C83 H83A 108.4
H83B C83 H83A 107.5
C91 C84 C75 121.5(3)
C91 C84 H84 119.3
C75 C84 H84 119.3
C82 C85 C97 121.9(3)
C82 C85 H85 119.1
C97 C85 H85 119.1
C64 C86 C90 117.8(3)
C64 C86 C66 121.6(3)
C90 C86 C66 120.6(3)
C58 C87 C57 117.7(3)
C58 C87 C59 120.2(3)
C57 C87 C59 122.1(3)
C97 C88 C72 118.1(3)
C97 C88 C56 121.8(3)
C72 C88 C56 120.0(3)
C69 C89 C60 118.3(3)
C69 C89 C56 122.0(3)
C60 C89 C56 119.7(3)
C77 C90 C86 121.8(3)
C77 C90 H90 119.1
C86 C90 H90 119.1
C84 C91 C79 118.0(3)
C84 C91 C59 120.3(3)
C79 C91 C59 121.6(3)
O10 C92 C96 116.2(3)
O10 C92 C94 123.3(3)
C96 C92 C94 120.5(3)
C95 C93 C69 122.1(3)
C95 C93 H93 119.0
C69 C93 H93 119.0
C67 C94 C92 121.7(3)
C67 C94 H94 119.1
C92 C94 H94 119.1
C93 C95 C71 117.8(3)
C93 C95 C83 120.5(3)
C71 C95 C83 121.6(3)
C92 C96 C70 118.0(3)
C92 C96 C46 121.9(3)
C70 C96 C46 120.1(3)
O11 C97 C88 116.5(3)
O11 C97 C85 123.4(3)
C88 C97 C85 120.1(3)
C76 C98 C64 121.7(3)
C76 C98 H98 119.2
C64 C98 H98 119.2
C37 C11 H11A 109.5
C37 C11 H11C 109.5
H11A C11 H11C 109.5
C37 C11 H11B 109.5
H11A C11 H11B 109.5
H11C C11 H11B 109.5

loop_
_geom_bond_atom_site_label_1
_geom_bond_atom_site_label_2
_geom_bond_distance
O1 C57 1.379(4)
O1 C19 1.421(6)
N1 C8 1.047(14)
C1 N4 0.895(19)
C1 C4A 1.49(3)
C1 C4B 2.03(2)
O2 C71 1.373(4)
O2 C33 1.419(4)
N2 C6 1.055(14)
C2 C3 0.97(3)
C2 N3B 1.53(4)
O3 C64 1.378(4)
O3 C51 1.418(4)
O4 C78 1.374(4)
O4 C45 1.424(4)
O5 C81 1.381(4)
O5 C48 1.423(4)
C5 C6 1.481(19)
O6 C54 1.380(4)
O6 C44 1.427(4)
O7 C77 1.382(4)
O7 C68 1.427(4)
C7 C8 1.388(18)
O8 C79 1.382(4)
O8 C53 1.425(4)
O9 C69 1.376(4)
O9 C47 1.427(4)
C9A C18A 1.56(2)
C9A H9AC 0.9600
C9A H9AA 0.9600
C9A H9AB 0.9600
C9B C18B 1.58(2)
C9B H9BB 0.9600
C9B H9BA 0.9600
C9B H9BC 0.9600
C10A C18A 1.33(4)
C10A H10B 0.9600
C10A H10C 0.9600
C10A H10A 0.9600
C10B C18B 1.46(5)
C10B H10D 0.9600
C10B H10E 0.9600
C10B H10F 0.9600
O10 C92 1.385(4)
O10 C52 1.414(4)
O11 C97 1.380(4)
O11 C74 1.426(4)
O12 C75 1.383(4)
O12 C61 1.421(4)
C12 C38 1.525(6)
C12 H12B 0.9600
C12 H12A 0.9600
C12 H12C 0.9600
C13 C14 1.464(9)
C13 C23 1.508(9)
C13 C33 1.548(7)
C13 H13 0.9800
C14 H14C 0.9600
C14 H14B 0.9600
C14 H14A 0.9600
C15 C37 1.518(7)
C15 H15B 0.9600
C15 H15A 0.9600
C15 H15C 0.9600
C16 C41 1.536(6)
C16 H16A 0.9600
C16 H16C 0.9600
C16 H16B 0.9600
C17 C34 1.516(6)
C17 H17A 0.9600
C17 H17C 0.9600
C17 H17B 0.9600
C18A C19 1.599(18)
C18A H18 0.9800
C18B C19 1.495(19)
C18B H18A 0.9800
C19 H19A 0.9700
C19 H19B 0.9700
C20 C39 1.505(7)
C20 H20C 0.9600
C20 H20A 0.9600
C20 H20B 0.9600
C21 C42 1.509(6)
C21 H21A 0.9600
C21 H21B 0.9600
C21 H21C 0.9600
C22 C39 1.523(6)
C22 H22B 0.9600
C22 H22A 0.9600
C22 H22C 0.9600
C23 H23C 0.9600
C23 H23A 0.9600
C23 H23B 0.9600
C24 C49 1.519(5)
C24 H24A 0.9600
C24 H24C 0.9600
C24 H24B 0.9600
C25 C38 1.511(7)
C25 H25C 0.9600
C25 H25B 0.9600
C25 H25A 0.9600
C26 C41 1.496(7)
C26 H26C 0.9600
C26 H26A 0.9600
C26 H26B 0.9600
C27 C34 1.514(6)
C27 H27A 0.9600
C27 H27B 0.9600
C27 H27C 0.9600
C28 C50 1.524(5)
C28 H28A 0.9600
C28 H28C 0.9600
C28 H28B 0.9600
C29 C43 1.528(5)
C29 H29B 0.9600
C29 H29A 0.9600
C29 H29C 0.9600
C30 C43 1.507(6)
C30 H30C 0.9600
C30 H30B 0.9600
C30 H30A 0.9600
C31 C49 1.512(5)
C31 H31A 0.9600
C31 H31B 0.9600
C31 H31C 0.9600
C32 C42 1.520(6)
C32 H32B 0.9600
C32 H32C 0.9600
C32 H32A 0.9600
C33 H33A 0.9700
C33 H33B 0.9700
C34 C48 1.523(5)
C34 H34 0.9800
C35 C50 1.516(5)
C35 H35A 0.9600
C35 H35B 0.9600
C35 H35C 0.9600
C36 C62 1.536(5)
C36 H36A 0.9600
C36 H36C 0.9600
C36 H36B 0.9600
C37 C51 1.506(5)
C37 C11 1.564(8)
C37 H37 0.9800
C38 C44 1.520(5)
C38 H38 0.9800
C39 C45 1.508(5)
C39 H39 0.9800
C40 C62 1.513(5)
C40 H40A 0.9600
C40 H40B 0.9600
C40 H40C 0.9600
C41 C53 1.517(5)
C41 H41 0.9800
C42 C52 1.516(4)
C42 H42 0.9800
C43 C47 1.508(5)
C43 H43 0.9800
C44 H44B 0.9700
C44 H44A 0.9700
C45 H45A 0.9700
C45 H45B 0.9700
C46 C80 1.515(4)
C46 C96 1.519(4)
C46 H46A 0.9700
C46 H46B 0.9700
C47 H47B 0.9700
C47 H47A 0.9700
C48 H48B 0.9700
C48 H48A 0.9700
C49 C61 1.514(5)
C49 H49 0.9800
C50 C68 1.518(4)
C50 H50 0.9800
C51 H51B 0.9700
C51 H51A 0.9700
C52 H52A 0.9700
C52 H52B 0.9700
C53 H53A 0.9700
C53 H53B 0.9700
C54 C72 1.387(4)
C54 C82 1.401(4)
C55 C75 1.388(4)
C55 C73 1.391(4)
C55 C63 1.516(4)
C56 C89 1.518(4)
C56 C88 1.519(4)
C56 H56A 0.9700
C56 H56B 0.9700
C57 C65 1.385(5)
C57 C87 1.398(5)
C58 C87 1.385(4)
C58 C78 1.393(4)
C58 H58 0.9300
C59 C87 1.518(4)
C59 C91 1.519(4)
C59 H59B 0.9700
C59 H59A 0.9700
C60 C71 1.388(4)
C60 C89 1.391(4)
C60 H60 0.9300
C61 H61A 0.9700
C61 H61B 0.9700
C62 C74 1.516(5)
C62 H62 0.9800
C63 C82 1.522(4)
C63 H63B 0.9700
C63 H63A 0.9700
C64 C86 1.390(4)
C64 C98 1.394(5)
C65 C80 1.400(5)
C65 H65 0.9300
C66 C86 1.516(4)
C66 C67 1.522(4)
C66 H66B 0.9700
C66 H66A 0.9700
C67 C94 1.388(4)
C67 C81 1.395(4)
C68 H68B 0.9700
C68 H68A 0.9700
C69 C89 1.391(4)
C69 C93 1.395(4)
C70 C96 1.392(4)
C70 C81 1.396(4)
C70 H70 0.9300
C71 C95 1.403(4)
C72 C88 1.394(4)
C72 H72 0.9300
C73 C79 1.396(4)
C73 H73 0.9300
C74 H74A 0.9700
C74 H74B 0.9700
C75 C84 1.392(4)
C76 C98 1.391(4)
C76 C77 1.391(4)
C76 C83 1.524(4)
C77 C90 1.389(4)
C78 C80 1.392(4)
C79 C91 1.393(4)
C82 C85 1.382(4)
C83 C95 1.514(4)
C83 H83B 0.9700
C83 H83A 0.9700
C84 C91 1.392(5)
C84 H84 0.9300
C85 C97 1.393(4)
C85 H85 0.9300
C86 C90 1.393(4)
C88 C97 1.392(4)
C90 H90 0.9300
C92 C96 1.391(4)
C92 C94 1.392(4)
C93 C95 1.386(4)
C93 H93 0.9300
C94 H94 0.9300
C98 H98 0.9300
C11 H11A 0.9600
C11 H11C 0.9600
C11 H11B 0.9600
